data_7217391
loop_
_publ_author_name
'Liu, Qing-Xiang'
'Zhao, Zhi-Xiang'
'Zhao, Xiao-Jun'
'Bi, Yue'
'Yu, Jie'
'Wang, Xiu-Guang'

_publ_section_title
;
 Preparation, crystal structures and conformations of six complexes based
 on 1,4-bis(benzimidazol-1-ylmethyl)-2,3,5,6-tetramethylbenzene
;
_journal_issue 30
_journal_name_full CrystEngComm
_journal_page_first 7023
_journal_paper_doi 10.1039/C4CE00215F
_journal_volume 16
_journal_year 2014
_chemical_formula_sum 'C29 H33 Cd N7 O7'
_chemical_formula_weight 704.02
_chemical_name_systematic
;
?
;
_space_group_IT_number 15
_symmetry_cell_setting monoclinic
_symmetry_space_group_name_Hall '-C 2yc'
_symmetry_space_group_name_H-M 'C 1 2/c 1'
_atom_sites_solution_hydrogens geom
_atom_sites_solution_primary direct
_atom_sites_solution_secondary difmap
_audit_creation_method SHELXL-97
_cell_angle_alpha 90.00
_cell_angle_beta 105.878(5)
_cell_angle_gamma 90.00
_cell_formula_units_Z 4
_cell_length_a 16.651(5)
_cell_length_b 9.660(3)
_cell_length_c 19.921(7)
_cell_measurement_reflns_used 2753
_cell_measurement_temperature 173(2)
_cell_measurement_theta_max 26.15
_cell_measurement_theta_min 2.54
_cell_volume 3082.0(17)
_computing_cell_refinement 'Bruker SAINT'
_computing_data_collection 'Bruker APEX2'
_computing_data_reduction 'Bruker SAINT'
_computing_molecular_graphics 'Bruker SHELXTL'
_computing_publication_material 'Bruker SHELXTL'
_computing_structure_refinement 'SHELXL-97 (Sheldrick, 1997)'
_computing_structure_solution 'SHELXS-97 (Sheldrick, 1990)'
_diffrn_ambient_temperature 173(2)
_diffrn_measured_fraction_theta_full 0.999
_diffrn_measured_fraction_theta_max 0.999
_diffrn_measurement_device_type 'Bruker APEX-II CCD'
_diffrn_measurement_method '\f and \w scans'
_diffrn_radiation_monochromator graphite
_diffrn_radiation_source 'fine-focus sealed tube'
_diffrn_radiation_type MoK\a
_diffrn_radiation_wavelength 0.71073
_diffrn_reflns_av_R_equivalents 0.0541
_diffrn_reflns_av_sigmaI/netI 0.0580
_diffrn_reflns_limit_h_max 18
_diffrn_reflns_limit_h_min -19
_diffrn_reflns_limit_k_max 6
_diffrn_reflns_limit_k_min -11
_diffrn_reflns_limit_l_max 23
_diffrn_reflns_limit_l_min -23
_diffrn_reflns_number 7444
_diffrn_reflns_theta_full 25.01
_diffrn_reflns_theta_max 25.01
_diffrn_reflns_theta_min 2.13
_diffrn_standards_number 0
_exptl_absorpt_coefficient_mu 0.766
_exptl_absorpt_correction_T_max 0.9070
_exptl_absorpt_correction_T_min 0.8938
_exptl_absorpt_correction_type multi-scan
_exptl_absorpt_process_details sadabs
_exptl_crystal_colour colourless
_exptl_crystal_density_diffrn 1.517
_exptl_crystal_density_meas ?
_exptl_crystal_density_method 'not measured'
_exptl_crystal_description BLOCK
_exptl_crystal_F_000 1440
_exptl_crystal_size_max 0.15
_exptl_crystal_size_mid 0.14
_exptl_crystal_size_min 0.13
_refine_diff_density_max 0.529
_refine_diff_density_min -0.696
_refine_diff_density_rms 0.058
_refine_ls_extinction_method none
_refine_ls_goodness_of_fit_ref 1.006
_refine_ls_hydrogen_treatment constr
_refine_ls_matrix_type full
_refine_ls_number_parameters 226
_refine_ls_number_reflns 2721
_refine_ls_number_restraints 12
_refine_ls_restrained_S_all 1.006
_refine_ls_R_factor_all 0.0441
_refine_ls_R_factor_gt 0.0353
_refine_ls_shift/su_max 0.001
_refine_ls_shift/su_mean 0.000
_refine_ls_structure_factor_coef Fsqd
_refine_ls_weighting_details 'calc w=1/[\s^2^(Fo^2^)+(0.0279P)^2^+0.0000P] where P=(Fo^2^+2Fc^2^)/3'
_refine_ls_weighting_scheme calc
_refine_ls_wR_factor_gt 0.0737
_refine_ls_wR_factor_ref 0.0774
_reflns_number_gt 2296
_reflns_number_total 2721
_reflns_threshold_expression >2sigma(I)
_cod_duplicate_entry 7216375
_cod_data_source_file c4ce00215f2.cif
_cod_data_source_block n110510a
_cod_depositor_comments
;
The following automatic conversions were performed:

'_symmetry_cell_setting' value 'Monoclinic' changed to 'monoclinic'
according to
/usr/data/users/saulius/crontab/automatic-downloads/current/RSC/lib/dictionaries/cif_core.dic
dictionary named 'cif_core.dic' version 2.4.2 from 2011-04-26.

Automatic conversion script
Id: cif_fix_values 2281 2013-09-26 08:29:07Z andrius 

The following automatic conversions were performed:

'_exptl_crystal_density_meas' value 'none' was changed to '?' - the
value is perceived as not measured.

Automatic conversion script
Id: cif_fix_values 3008 2015-01-20 13:52:24Z robertas 
;
_cod_original_sg_symbol_H-M C2/c
_cod_database_code 7217391

loop_
_symmetry_equiv_pos_as_xyz
'x, y, z'
'-x, y, -z+1/2'
'x+1/2, y+1/2, z'
'-x+1/2, y+1/2, -z+1/2'
'-x, -y, -z'
'x, -y, z-1/2'
'-x+1/2, -y+1/2, -z'
'x+1/2, -y+1/2, z-1/2'

loop_
_atom_site_label
_atom_site_type_symbol
_atom_site_fract_x
_atom_site_fract_y
_atom_site_fract_z
_atom_site_U_iso_or_equiv
_atom_site_adp_type
_atom_site_occupancy
_atom_site_symmetry_multiplicity
_atom_site_calc_flag
_atom_site_refinement_flags
_atom_site_disorder_assembly
_atom_site_disorder_group
Cd1 Cd 0.0000 0.88638(3) 0.2500 0.04601(14) Uani 1 2 d S . .
N1 N 0.09132(16) 0.8673(2) 0.18523(13) 0.0475(6) Uani 1 1 d . A .
N2 N 0.13005(15) 0.7871(2) 0.09456(13) 0.0456(6) Uani 1 1 d . A .
N3 N -0.1100(2) 0.9913(5) 0.1264(2) 0.0781(10) Uani 1 1 d . . .
O1 O -0.10681(17) 0.8638(3) 0.13569(15) 0.0860(9) Uani 1 1 d . A .
O2 O -0.0676(2) 1.0648(3) 0.17500(17) 0.0844(8) Uani 1 1 d . A .
O3 O -0.1518(2) 1.0423(5) 0.07223(19) 0.1428(17) Uani 1 1 d . A .
C1 C 0.15823(18) 0.9447(3) 0.17836(16) 0.0421(7) Uani 1 1 d . . .
C2 C 0.18263(18) 0.8961(3) 0.12143(16) 0.0449(7) Uani 1 1 d . A .
C3 C 0.2466(2) 0.9562(4) 0.0998(2) 0.0684(10) Uani 1 1 d . . .
H3 H 0.2630 0.9221 0.0608 0.082 Uiso 1 1 calc R A .
C4 C 0.2849(2) 1.0670(5) 0.1374(2) 0.0869(14) Uani 1 1 d . A .
H4 H 0.3283 1.1125 0.1236 0.104 Uiso 1 1 calc R . .
C5 C 0.2628(2) 1.1157(4) 0.1950(2) 0.0795(12) Uani 1 1 d . . .
H5 H 0.2922 1.1919 0.2203 0.095 Uiso 1 1 calc R A .
C6 C 0.1991(2) 1.0564(4) 0.21652(19) 0.0589(9) Uani 1 1 d . A .
H6 H 0.1838 1.0906 0.2560 0.071 Uiso 1 1 calc R . .
C7 C 0.0773(2) 0.7770(3) 0.13422(17) 0.0530(8) Uani 1 1 d . . .
H7 H 0.0337 0.7106 0.1262 0.064 Uiso 1 1 calc R A .
C8 C 0.1320(2) 0.7039(3) 0.03374(17) 0.0534(9) Uani 1 1 d . . .
H8A H 0.1867 0.6568 0.0428 0.064 Uiso 1 1 calc R A .
H8B H 0.1260 0.7656 -0.0070 0.064 Uiso 1 1 calc R . .
C9 C 0.06324(19) 0.5968(3) 0.01683(16) 0.0447(7) Uani 1 1 d . A .
C10 C -0.0169(2) 0.6386(3) -0.01965(16) 0.0479(8) Uani 1 1 d . . .
C11 C 0.08061(19) 0.4602(3) 0.03718(17) 0.0503(8) Uani 1 1 d . . .
C12 C -0.0364(2) 0.7888(3) -0.0381(2) 0.0714(11) Uani 1 1 d . A .
H12A H 0.0103 0.8466 -0.0126 0.107 Uiso 1 1 calc R . .
H12B H -0.0871 0.8155 -0.0253 0.107 Uiso 1 1 calc R . .
H12C H -0.0453 0.8017 -0.0884 0.107 Uiso 1 1 calc R . .
C13 C 0.1668(2) 0.4166(4) 0.0790(2) 0.0823(12) Uani 1 1 d . A .
H13A H 0.2013 0.3975 0.0473 0.123 Uiso 1 1 calc R . .
H13B H 0.1628 0.3330 0.1057 0.123 Uiso 1 1 calc R . .
H13C H 0.1924 0.4912 0.1112 0.123 Uiso 1 1 calc R . .
O4 O -0.0148(4) 0.6488(4) 0.2507(6) 0.0603(18) Uani 0.50 1 d PD A -1
N4 N 0.0266(3) 0.4246(5) 0.2558(4) 0.0595(18) Uani 0.50 1 d PD A -1
C14 C 0.0316(3) 0.5575(5) 0.2401(4) 0.0571(18) Uani 0.50 1 d PD A -1
H14 H 0.0742 0.5837 0.2191 0.069 Uiso 0.50 1 calc PR A -1
C15 C 0.0833(8) 0.3191(11) 0.2422(8) 0.163(8) Uani 0.50 1 d PD A -1
H15A H 0.0514 0.2515 0.2087 0.244 Uiso 0.50 1 calc PR A -1
H15B H 0.1113 0.2719 0.2859 0.244 Uiso 0.50 1 calc PR A -1
H15C H 0.1251 0.3632 0.2229 0.244 Uiso 0.50 1 calc PR A -1
C16 C -0.0363(8) 0.3750(11) 0.2880(8) 0.171(9) Uani 0.50 1 d PD A -1
H16A H -0.0515 0.4496 0.3156 0.257 Uiso 0.50 1 calc PR A -1
H16B H -0.0141 0.2965 0.3186 0.257 Uiso 0.50 1 calc PR A -1
H16C H -0.0859 0.3456 0.2516 0.257 Uiso 0.50 1 calc PR A -1

loop_
_atom_site_aniso_label
_atom_site_aniso_U_11
_atom_site_aniso_U_22
_atom_site_aniso_U_33
_atom_site_aniso_U_23
_atom_site_aniso_U_13
_atom_site_aniso_U_12
Cd1 0.0645(2) 0.03433(19) 0.0438(2) 0.000 0.02260(16) 0.000
N1 0.0618(16) 0.0410(15) 0.0445(15) -0.0059(13) 0.0225(13) -0.0078(12)
N2 0.0556(15) 0.0434(15) 0.0419(15) -0.0102(12) 0.0205(12) -0.0169(12)
N3 0.0521(19) 0.107(3) 0.074(3) 0.040(3) 0.0165(18) -0.010(2)
O1 0.0793(19) 0.095(2) 0.079(2) 0.0094(18) 0.0137(15) -0.0318(16)
O2 0.106(2) 0.0637(17) 0.081(2) 0.0131(17) 0.0213(19) 0.0072(16)
O3 0.081(2) 0.212(4) 0.111(3) 0.104(3) -0.016(2) -0.035(2)
C1 0.0465(17) 0.0368(16) 0.0391(18) -0.0020(15) 0.0049(14) -0.0027(14)
C2 0.0470(16) 0.0418(17) 0.0440(18) -0.0064(15) 0.0092(14) -0.0129(14)
C3 0.063(2) 0.081(3) 0.067(2) -0.020(2) 0.027(2) -0.030(2)
C4 0.067(3) 0.095(3) 0.104(4) -0.028(3) 0.032(2) -0.047(2)
C5 0.067(2) 0.077(3) 0.089(3) -0.035(2) 0.013(2) -0.034(2)
C6 0.059(2) 0.056(2) 0.055(2) -0.0165(19) 0.0052(17) -0.0063(17)
C7 0.065(2) 0.0485(19) 0.054(2) -0.0117(17) 0.0297(17) -0.0185(16)
C8 0.063(2) 0.054(2) 0.050(2) -0.0160(17) 0.0277(17) -0.0190(16)
C9 0.0530(18) 0.0461(19) 0.0394(18) -0.0121(15) 0.0199(15) -0.0115(15)
C10 0.063(2) 0.0405(18) 0.0435(18) -0.0075(15) 0.0205(16) -0.0058(15)
C11 0.0498(18) 0.051(2) 0.052(2) -0.0061(17) 0.0172(16) -0.0039(15)
C12 0.087(3) 0.050(2) 0.077(3) 0.002(2) 0.022(2) -0.0047(19)
C13 0.058(2) 0.079(3) 0.101(3) 0.010(3) 0.008(2) -0.002(2)
O4 0.051(6) 0.036(2) 0.112(3) -0.002(4) 0.053(5) -0.004(3)
N4 0.070(5) 0.035(3) 0.075(5) 0.000(4) 0.024(6) -0.006(2)
C14 0.062(5) 0.047(4) 0.066(5) 0.008(4) 0.023(4) 0.004(4)
C15 0.222(17) 0.078(10) 0.227(17) 0.020(11) 0.128(14) 0.052(10)
C16 0.28(2) 0.056(8) 0.26(2) 0.057(11) 0.22(2) 0.062(11)

loop_
_atom_type_symbol
_atom_type_description
_atom_type_scat_dispersion_real
_atom_type_scat_dispersion_imag
_atom_type_scat_source
C C 0.0033 0.0016 'International Tables Vol C Tables 4.2.6.8 and 6.1.1.4'
H H 0.0000 0.0000 'International Tables Vol C Tables 4.2.6.8 and 6.1.1.4'
N N 0.0061 0.0033 'International Tables Vol C Tables 4.2.6.8 and 6.1.1.4'
O O 0.0106 0.0060 'International Tables Vol C Tables 4.2.6.8 and 6.1.1.4'
Cd Cd -0.8075 1.2024 'International Tables Vol C Tables 4.2.6.8 and 6.1.1.4'

loop_
_geom_angle_atom_site_label_1
_geom_angle_atom_site_label_2
_geom_angle_atom_site_label_3
_geom_angle
_geom_angle_site_symmetry_1
_geom_angle_site_symmetry_3
N1 Cd1 N1 170.64(12) . 2
N1 Cd1 O4 90.71(18) . .
N1 Cd1 O4 79.95(18) 2 .
N1 Cd1 O4 79.95(18) . 2
N1 Cd1 O4 90.70(18) 2 2
O4 Cd1 O4 12.5(2) . 2
N1 Cd1 O2 88.67(10) . .
N1 Cd1 O2 98.20(10) 2 .
O4 Cd1 O2 134.3(3) . .
O4 Cd1 O2 139.2(3) 2 .
N1 Cd1 O2 98.20(10) . 2
N1 Cd1 O2 88.67(10) 2 2
O4 Cd1 O2 139.2(3) . 2
O4 Cd1 O2 134.3(3) 2 2
O2 Cd1 O2 85.95(17) . 2
N1 Cd1 O1 83.93(10) . .
N1 Cd1 O1 95.25(10) 2 .
O4 Cd1 O1 82.4(3) . .
O4 Cd1 O1 87.6(3) 2 .
O2 Cd1 O1 52.08(10) . .
O2 Cd1 O1 138.00(12) 2 .
N1 Cd1 O1 95.25(10) . 2
N1 Cd1 O1 83.93(10) 2 2
O4 Cd1 O1 87.6(3) . 2
O4 Cd1 O1 82.4(3) 2 2
O2 Cd1 O1 138.00(12) . 2
O2 Cd1 O1 52.08(10) 2 2
O1 Cd1 O1 169.92(15) . 2
C7 N1 C1 105.1(2) . .
C7 N1 Cd1 119.56(19) . .
C1 N1 Cd1 134.6(2) . .
C7 N2 C2 106.0(3) . .
C7 N2 C8 128.1(2) . .
C2 N2 C8 125.8(2) . .
O3 N3 O1 121.5(5) . .
O3 N3 O2 121.5(5) . .
O1 N3 O2 117.1(4) . .
N3 O1 Cd1 92.3(2) . .
N3 O2 Cd1 98.4(2) . .
N1 C1 C2 108.9(2) . .
N1 C1 C6 131.0(3) . .
C2 C1 C6 120.1(3) . .
N2 C2 C3 131.4(3) . .
N2 C2 C1 106.2(3) . .
C3 C2 C1 122.4(3) . .
C4 C3 C2 116.3(3) . .
C4 C3 H3 121.8 . .
C2 C3 H3 121.8 . .
C3 C4 C5 122.3(4) . .
C3 C4 H4 118.8 . .
C5 C4 H4 118.8 . .
C6 C5 C4 121.5(3) . .
C6 C5 H5 119.2 . .
C4 C5 H5 119.2 . .
C5 C6 C1 117.3(3) . .
C5 C6 H6 121.4 . .
C1 C6 H6 121.4 . .
N1 C7 N2 113.8(3) . .
N1 C7 H7 123.1 . .
N2 C7 H7 123.1 . .
N2 C8 C9 112.0(2) . .
N2 C8 H8A 109.2 . .
C9 C8 H8A 109.2 . .
N2 C8 H8B 109.2 . .
C9 C8 H8B 109.2 . .
H8A C8 H8B 107.9 . .
C11 C9 C10 121.4(3) . .
C11 C9 C8 120.1(3) . .
C10 C9 C8 118.5(3) . .
C9 C10 C11 119.0(3) . 5_565
C9 C10 C12 121.2(3) . .
C11 C10 C12 119.8(3) 5_565 .
C9 C11 C10 119.5(3) . 5_565
C9 C11 C13 121.1(3) . .
C10 C11 C13 119.3(3) 5_565 .
C10 C12 H12A 109.5 . .
C10 C12 H12B 109.5 . .
H12A C12 H12B 109.5 . .
C10 C12 H12C 109.5 . .
H12A C12 H12C 109.5 . .
H12B C12 H12C 109.5 . .
C11 C13 H13A 109.5 . .
C11 C13 H13B 109.5 . .
H13A C13 H13B 109.5 . .
C11 C13 H13C 109.5 . .
H13A C13 H13C 109.5 . .
H13B C13 H13C 109.5 . .
C14 O4 Cd1 129.7(4) . .
C14 N4 C16 121.5(5) . .
C14 N4 C15 122.8(6) . .
C16 N4 C15 115.7(6) . .
O4 C14 N4 124.7(5) . .
O4 C14 H14 117.7 . .
N4 C14 H14 117.7 . .

loop_
_geom_bond_atom_site_label_1
_geom_bond_atom_site_label_2
_geom_bond_distance
_geom_bond_site_symmetry_2
Cd1 N1 2.255(2) .
Cd1 N1 2.255(2) 2
Cd1 O4 2.309(4) .
Cd1 O4 2.309(4) 2
Cd1 O2 2.356(3) .
Cd1 O2 2.356(3) 2
Cd1 O1 2.486(3) .
Cd1 O1 2.486(3) 2
N1 C7 1.311(4) .
N1 C1 1.379(4) .
N2 C7 1.335(4) .
N2 C2 1.380(4) .
N2 C8 1.461(4) .
N3 O3 1.217(4) .
N3 O1 1.245(4) .
N3 O2 1.251(4) .
C1 C2 1.387(4) .
C1 C6 1.387(4) .
C2 C3 1.382(4) .
C3 C4 1.361(5) .
C3 H3 0.9500 .
C4 C5 1.379(6) .
C4 H4 0.9500 .
C5 C6 1.372(5) .
C5 H5 0.9500 .
C6 H6 0.9500 .
C7 H7 0.9500 .
C8 C9 1.511(4) .
C8 H8A 0.9900 .
C8 H8B 0.9900 .
C9 C11 1.388(4) .
C9 C10 1.393(4) .
C10 C11 1.399(4) 5_565
C10 C12 1.510(4) .
C11 C10 1.399(4) 5_565
C11 C13 1.509(5) .
C12 H12A 0.9800 .
C12 H12B 0.9800 .
C12 H12C 0.9800 .
C13 H13A 0.9800 .
C13 H13B 0.9800 .
C13 H13C 0.9800 .
O4 C14 1.2295(11) .
N4 C14 1.330(6) .
N4 C16 1.451(8) .
N4 C15 1.465(7) .
C14 H14 0.9500 .
C15 H15A 0.9800 .
C15 H15B 0.9800 .
C15 H15C 0.9800 .
C16 H16A 0.9800 .
C16 H16B 0.9800 .
C16 H16C 0.9800 .

loop_
_geom_torsion_atom_site_label_1
_geom_torsion_atom_site_label_2
_geom_torsion_atom_site_label_3
_geom_torsion_atom_site_label_4
_geom_torsion
_geom_torsion_site_symmetry_1
_geom_torsion_site_symmetry_4
N1 Cd1 N1 C7 43.9(2) 2 .
O4 Cd1 N1 C7 40.7(4) . .
O4 Cd1 N1 C7 47.1(4) 2 .
O2 Cd1 N1 C7 -93.6(2) . .
O2 Cd1 N1 C7 -179.3(2) 2 .
O1 Cd1 N1 C7 -41.6(2) . .
O1 Cd1 N1 C7 128.3(2) 2 .
N1 Cd1 N1 C1 -147.6(3) 2 .
O4 Cd1 N1 C1 -150.7(4) . .
O4 Cd1 N1 C1 -144.4(4) 2 .
O2 Cd1 N1 C1 75.0(3) . .
O2 Cd1 N1 C1 -10.7(3) 2 .
O1 Cd1 N1 C1 127.0(3) . .
O1 Cd1 N1 C1 -63.1(3) 2 .
O3 N3 O1 Cd1 175.0(3) . .
O2 N3 O1 Cd1 -4.3(3) . .
N1 Cd1 O1 N3 -90.5(2) . .
N1 Cd1 O1 N3 98.9(2) 2 .
O4 Cd1 O1 N3 178.0(3) . .
O4 Cd1 O1 N3 -170.6(3) 2 .
O2 Cd1 O1 N3 2.6(2) . .
O2 Cd1 O1 N3 5.1(3) 2 .
O1 Cd1 O1 N3 -176.3(2) 2 .
O3 N3 O2 Cd1 -174.7(3) . .
O1 N3 O2 Cd1 4.6(4) . .
N1 Cd1 O2 N3 80.7(2) . .
N1 Cd1 O2 N3 -92.9(2) 2 .
O4 Cd1 O2 N3 -9.0(4) . .
O4 Cd1 O2 N3 7.8(3) 2 .
O2 Cd1 O2 N3 179.0(3) 2 .
O1 Cd1 O2 N3 -2.6(2) . .
O1 Cd1 O2 N3 177.1(2) 2 .
C7 N1 C1 C2 0.0(3) . .
Cd1 N1 C1 C2 -169.7(2) . .
C7 N1 C1 C6 178.4(3) . .
Cd1 N1 C1 C6 8.7(5) . .
C7 N2 C2 C3 -177.1(4) . .
C8 N2 C2 C3 1.4(6) . .
C7 N2 C2 C1 1.1(3) . .
C8 N2 C2 C1 179.7(3) . .
N1 C1 C2 N2 -0.7(3) . .
C6 C1 C2 N2 -179.3(3) . .
N1 C1 C2 C3 177.7(3) . .
C6 C1 C2 C3 -0.9(5) . .
N2 C2 C3 C4 177.9(4) . .
C1 C2 C3 C4 -0.2(6) . .
C2 C3 C4 C5 1.4(7) . .
C3 C4 C5 C6 -1.6(7) . .
C4 C5 C6 C1 0.5(6) . .
N1 C1 C6 C5 -177.6(3) . .
C2 C1 C6 C5 0.7(5) . .
C1 N1 C7 N2 0.7(4) . .
Cd1 N1 C7 N2 172.3(2) . .
C2 N2 C7 N1 -1.2(4) . .
C8 N2 C7 N1 -179.7(3) . .
C7 N2 C8 C9 0.7(5) . .
C2 N2 C8 C9 -177.6(3) . .
N2 C8 C9 C11 -100.3(3) . .
N2 C8 C9 C10 80.1(4) . .
C11 C9 C10 C11 -1.3(5) . 5_565
C8 C9 C10 C11 178.4(3) . 5_565
C11 C9 C10 C12 176.5(3) . .
C8 C9 C10 C12 -3.8(4) . .
C10 C9 C11 C10 1.3(5) . 5_565
C8 C9 C11 C10 -178.4(3) . 5_565
C10 C9 C11 C13 -177.7(3) . .
C8 C9 C11 C13 2.7(5) . .
N1 Cd1 O4 C14 20.6(9) . .
N1 Cd1 O4 C14 -158.9(9) 2 .
O4 Cd1 O4 C14 -10(2) 2 .
O2 Cd1 O4 C14 109.5(8) . .
O2 Cd1 O4 C14 -82.8(9) 2 .
O1 Cd1 O4 C14 104.4(9) . .
O1 Cd1 O4 C14 -74.6(8) 2 .
Cd1 O4 C14 N4 165.1(8) . .
C16 N4 C14 O4 0.00(3) . .
C15 N4 C14 O4 180.00(3) . .
